data_4086162
loop_
_publ_author_name
'Baillie, Rhett A.'
'Wakeham, Russell J.'
'Lef\`evre, Guillaume P.'
'B\'ethegnies, Aur\'elien'
'Patrick, Brian O.'
'Legzdins, Peter'
'Rosenfeld, Devon C.'

_publ_section_title
;
 Thermal Chemistry of Cp*W(NO)(H)(\h3-allyl) Complexes
;
_journal_issue 13
_journal_name_full Organometallics
_journal_page_first 3428
_journal_paper_doi 10.1021/acs.organomet.5b00426
_journal_volume 34
_journal_year 2015
_chemical_formula_moiety 'C20 H36 N2 O2 W'
_chemical_formula_sum 'C20 H36 N2 O2 W'
_chemical_formula_weight 520.36
_space_group_crystal_system triclinic
_space_group_IT_number 2
_space_group_name_Hall '-P 1'
_space_group_name_H-M_alt 'P -1'
_symmetry_space_group_name_Hall '-P 1'
_symmetry_space_group_name_H-M 'P -1'
_atom_sites_solution_hydrogens geom
_atom_sites_solution_primary direct
_audit_creation_date 2015-02-03
_audit_creation_method
;
Olex2 1.2
(compiled 2015.01.26 svn.r3150 for OlexSys, GUI svn.r4998)
;
_cell_angle_alpha 80.986(3)
_cell_angle_beta 78.527(3)
_cell_angle_gamma 74.162(3)
_cell_formula_units_Z 2
_cell_length_a 7.9811(9)
_cell_length_b 9.0684(10)
_cell_length_c 15.7146(18)
_cell_measurement_reflns_used 9572
_cell_measurement_temperature 90(2)
_cell_measurement_theta_max 30.128
_cell_measurement_theta_min 3.192
_cell_volume 1066.0(2)
_computing_cell_refinement 'SAINT v8.34A (Bruker, 2013)'
_computing_data_reduction 'SAINT v8.34A (Bruker, 2013)'
_computing_molecular_graphics 'Olex2 (Dolomanov et al., 2009)'
_computing_publication_material 'Olex2 (Dolomanov et al., 2009)'
_computing_structure_refinement 'XL (Sheldrick, 2008)'
_computing_structure_solution 'XT (Sheldrick, 2015)'
_diffrn_ambient_temperature 90(2)
_diffrn_detector 'Bruker APEX2 area detector'
_diffrn_detector_area_resol_mean 7.9
_diffrn_detector_type 'Bruker-Nonius APEXII CCD area detector'
_diffrn_measured_fraction_theta_full 0.998
_diffrn_measured_fraction_theta_max 0.994
_diffrn_measurement_device 'Bruker-Nonius APEXII CCD area detector and D8 diffractometer'
_diffrn_measurement_device_type 'Bruker D8 diffractometer'
_diffrn_measurement_method '\w and \f scans'
_diffrn_radiation_monochromator 'TRIUMPH curved-crystal'
_diffrn_radiation_probe x-ray
_diffrn_radiation_type MoK\a
_diffrn_radiation_wavelength 0.71073
_diffrn_reflns_av_R_equivalents 0.0247
_diffrn_reflns_av_unetI/netI 0.0253
_diffrn_reflns_laue_measured_fraction_full 0.998
_diffrn_reflns_laue_measured_fraction_max 0.994
_diffrn_reflns_limit_h_max 11
_diffrn_reflns_limit_h_min -11
_diffrn_reflns_limit_k_max 12
_diffrn_reflns_limit_k_min -12
_diffrn_reflns_limit_l_max 22
_diffrn_reflns_limit_l_min -22
_diffrn_reflns_number 21387
_diffrn_reflns_point_group_measured_fraction_full 0.998
_diffrn_reflns_point_group_measured_fraction_max 0.994
_diffrn_reflns_theta_full 26.000
_diffrn_reflns_theta_max 30.152
_diffrn_reflns_theta_min 2.348
_diffrn_source 'sealed X-ray tube'
_exptl_absorpt_coefficient_mu 5.433
_exptl_absorpt_correction_T_max 0.337
_exptl_absorpt_correction_T_min 0.244
_exptl_absorpt_correction_type multi-scan
_exptl_absorpt_process_details
;
SADABS-2014/5 (Bruker,2014/5) was used for absorption correction.
wR2(int) was 0.0694 before and 0.0357 after correction.
The Ratio of minimum to maximum transmission is 0.7229.
The \l/2 correction factor is 0.00150.
;
_exptl_crystal_colour yellow
_exptl_crystal_density_diffrn 1.621
_exptl_crystal_description irregular
_exptl_crystal_F_000 520
_exptl_crystal_size_max 0.32
_exptl_crystal_size_mid 0.23
_exptl_crystal_size_min 0.20
_refine_diff_density_max 3.427
_refine_diff_density_min -3.382
_refine_diff_density_rms 0.168
_refine_ls_extinction_coef 0.0010(3)
_refine_ls_extinction_expression Fc^*^=kFc[1+0.001xFc^2^\l^3^/sin(2\q)]^-1/4^
_refine_ls_extinction_method 'SHELXL-2014/7 (Sheldrick 2014'
_refine_ls_goodness_of_fit_ref 1.429
_refine_ls_hydrogen_treatment constr
_refine_ls_matrix_type full
_refine_ls_number_parameters 234
_refine_ls_number_reflns 6272
_refine_ls_number_restraints 0
_refine_ls_restrained_S_all 1.429
_refine_ls_R_factor_all 0.0337
_refine_ls_R_factor_gt 0.0316
_refine_ls_shift/su_max 0.002
_refine_ls_shift/su_mean 0.000
_refine_ls_structure_factor_coef Fsqd
_refine_ls_weighting_details 'w=1/[\s^2^(Fo^2^)+6.1106P] where P=(Fo^2^+2Fc^2^)/3'
_refine_ls_weighting_scheme calc
_refine_ls_wR_factor_gt 0.0780
_refine_ls_wR_factor_ref 0.0785
_reflns_Friedel_coverage 0.000
_reflns_number_gt 5962
_reflns_number_total 6272
_reflns_threshold_expression 'I > 2\s(I)'
_cod_data_source_file om5b00426_si_002.cif
_cod_data_source_block 7
_cod_depositor_comments
;
The following automatic conversions were performed:

'_diffrn_radiation_probe' value 'X-ray' changed to 'x-ray' according
to
/usr/data/users/saulius/crontab/automatic-downloads/current/ACS/lib/dictionaries/cif_core.dic
dictionary named 'cif_core.dic' version 2.4.2 from 2011-04-26.

Automatic conversion script
Id: cif_fix_values 3271 2015-04-21 07:52:19Z andrius 
;
_cod_database_code 4086162
_shelx_space_group_comment
;
The symmetry employed for this shelxl refinement is uniquely defined
by the following loop, which should always be used as a source of
symmetry information in preference to the above space-group names.
They are only intended as comments.
;
_shelx_estimated_absorpt_t_max 0.410
_shelx_estimated_absorpt_t_min 0.275
_olex2_refinement_description
;
1. Others
 Fixed Uiso: H6A(0.034) H6B(0.034) H6C(0.034) H7A(0.03) H7B(0.03) H7C(0.03)
 H8A(0.025) H8B(0.025) H8C(0.025) H9A(0.031) H9B(0.031) H9C(0.031) H10A(0.036)
 H10B(0.036) H10C(0.036) H11A(0.022) H11B(0.022) H12A(0.023) H12B(0.023)
 H13(0.03) H14A(0.069) H14B(0.069) H14C(0.069) H15A(0.058) H15B(0.058)
 H15C(0.058) H16A(0.021) H16B(0.021) H17A(0.021) H17B(0.021) H18A(0.025)
 H18B(0.025) H19A(0.019) H19B(0.019) H20A(0.021) H20B(0.021)
 Fixed X: H6A(0.1177) H6B(0.1054) H6C(0.0947) H7A(0.5163) H7B(0.4454)
 H7C(0.3121) H8A(0.9084) H8B(0.8265) H8C(0.7971) H9A(0.7443) H9B(0.7735)
 H9C(0.8816) H10A(0.2328) H10B(0.378) H10C(0.4157) H11A(0.582) H11B(0.5573)
 H12A(0.2403) H12B(0.2739) H13(0.3538) H14A(0.0466) H14B(0.1082) H14C(0.0661)
 H15A(0.3797) H15B(0.4008) H15C(0.5416) H16A(0.6544) H16B(0.797) H17A(0.877)
 H17B(0.9194) H18A(1.0656) H18B(1.1524) H19A(0.5907) H19B(0.6687) H20A(0.8305)
 H20B(0.8738)
 Fixed Y: H6A(0.8603) H6B(0.9232) H6C(0.7501) H7A(0.8741) H7B(1.0218)
 H7C(0.9253) H8A(0.705) H8B(0.8842) H8C(0.8136) H9A(0.5055) H9B(0.671)
 H9C(0.5746) H10A(0.6533) H10B(0.7044) H10C(0.532) H11A(0.2566) H11B(0.3663)
 H12A(0.4289) H12B(0.3029) H13(0.2326) H14A(0.3059) H14B(0.1288) H14C(0.1724)
 H15A(0.022) H15B(-0.0295) H15C(0.0496) H16A(0.5332) H16B(0.5814) H17A(0.2515)
 H17B(0.4159) H18A(0.3311) H18B(0.2157) H19A(0.2907) H19B(0.1719) H20A(0.0933)
 H20B(0.2584)
 Fixed Z: H6A(0.7122) H6B(0.8035) H6C(0.8016) H7A(0.5597) H7B(0.6129)
 H7C(0.6016) H8A(0.6721) H8B(0.6829) H8C(0.6015) H9A(0.8859) H9B(0.892)
 H9C(0.8128) H10A(0.9232) H10B(0.9609) H10C(0.9369) H11A(0.7812) H11B(0.8555)
 H12A(0.8573) H12B(0.7912) H13(0.965) H14A(0.9651) H14B(1.003) H14C(0.9055)
 H15A(0.8434) H15B(0.9436) H15C(0.8792) H16A(0.5318) H16B(0.5789) H17A(0.7288)
 H17B(0.6958) H18A(0.5606) H18B(0.6372) H19A(0.5728) H19B(0.6506) H20A(0.5163)
 H20B(0.4887)
;
_shelx_shelxl_version_number 2014/7
_olex2_submission_special_instructions 'No special instructions were received'

loop_
_space_group_symop_operation_xyz
'x, y, z'
'-x, -y, -z'

loop_
_atom_site_label
_atom_site_type_symbol
_atom_site_fract_x
_atom_site_fract_y
_atom_site_fract_z
_atom_site_U_iso_or_equiv
_atom_site_adp_type
_atom_site_occupancy
_atom_site_site_symmetry_order
_atom_site_calc_flag
_atom_site_refinement_flags_posn
W1 W 0.51457(2) 0.55087(2) 0.70406(2) 0.01113(6) Uani 1 1 d .
O1 O 0.2007(5) 0.5260(4) 0.6359(2) 0.0222(7) Uani 1 1 d .
O2 O 1.0075(4) 0.1275(4) 0.5794(2) 0.0202(7) Uani 1 1 d .
N1 N 0.3383(5) 0.5269(4) 0.6608(2) 0.0148(7) Uani 1 1 d .
N2 N 0.7274(5) 0.3797(4) 0.6397(2) 0.0135(7) Uani 1 1 d .
C1 C 0.3454(6) 0.7786(5) 0.7641(3) 0.0149(8) Uani 1 1 d .
C2 C 0.4708(6) 0.8179(5) 0.6919(3) 0.0132(8) Uani 1 1 d .
C3 C 0.6428(6) 0.7577(5) 0.7156(3) 0.0131(8) Uani 1 1 d .
C4 C 0.6245(6) 0.6749(5) 0.7997(3) 0.0146(8) Uani 1 1 d .
C5 C 0.4397(6) 0.6888(5) 0.8297(3) 0.0160(8) Uani 1 1 d .
C6 C 0.1488(6) 0.8327(6) 0.7709(4) 0.0225(10) Uani 1 1 d .
H6A H 0.1177 0.8603 0.7122 0.034 Uiso 1 1 calc GR
H6B H 0.1054 0.9232 0.8035 0.034 Uiso 1 1 calc GR
H6C H 0.0947 0.7501 0.8016 0.034 Uiso 1 1 calc GR
C7 C 0.4328(7) 0.9184(5) 0.6094(3) 0.0201(9) Uani 1 1 d .
H7A H 0.5163 0.8741 0.5597 0.030 Uiso 1 1 calc GR
H7B H 0.4454 1.0218 0.6129 0.030 Uiso 1 1 calc GR
H7C H 0.3121 0.9253 0.6016 0.030 Uiso 1 1 calc GR
C8 C 0.8079(6) 0.7932(5) 0.6636(3) 0.0170(8) Uani 1 1 d .
H8A H 0.9084 0.7050 0.6721 0.025 Uiso 1 1 calc GR
H8B H 0.8265 0.8842 0.6829 0.025 Uiso 1 1 calc GR
H8C H 0.7971 0.8136 0.6015 0.025 Uiso 1 1 calc GR
C9 C 0.7684(7) 0.6001(6) 0.8521(3) 0.0209(9) Uani 1 1 d .
H9A H 0.7443 0.5055 0.8859 0.031 Uiso 1 1 calc GR
H9B H 0.7735 0.6710 0.8920 0.031 Uiso 1 1 calc GR
H9C H 0.8816 0.5746 0.8128 0.031 Uiso 1 1 calc GR
C10 C 0.3597(7) 0.6405(6) 0.9205(3) 0.0239(10) Uani 1 1 d .
H10A H 0.2328 0.6533 0.9232 0.036 Uiso 1 1 calc GR
H10B H 0.3780 0.7044 0.9609 0.036 Uiso 1 1 calc GR
H10C H 0.4157 0.5320 0.9369 0.036 Uiso 1 1 calc GR
C11 C 0.5068(6) 0.3516(5) 0.8057(3) 0.0184(9) Uani 1 1 d .
H11A H 0.5820 0.2566 0.7812 0.022 Uiso 1 1 calc R
H11B H 0.5573 0.3663 0.8555 0.022 Uiso 1 1 calc R
C12 C 0.3186(6) 0.3296(5) 0.8397(3) 0.0194(9) Uani 1 1 d .
H12A H 0.2403 0.4289 0.8573 0.023 Uiso 1 1 calc R
H12B H 0.2739 0.3029 0.7912 0.023 Uiso 1 1 calc R
C13 C 0.3063(8) 0.2052(6) 0.9170(3) 0.0251(10) Uani 1 1 d .
H13 H 0.3538 0.2326 0.9650 0.030 Uiso 1 1 calc R
C14 C 0.1148(9) 0.2029(9) 0.9507(5) 0.0461(17) Uani 1 1 d .
H14A H 0.0466 0.3059 0.9651 0.069 Uiso 1 1 calc GR
H14B H 0.1082 0.1288 1.0030 0.069 Uiso 1 1 calc GR
H14C H 0.0661 0.1724 0.9055 0.069 Uiso 1 1 calc GR
C15 C 0.4168(10) 0.0480(6) 0.8937(4) 0.0388(15) Uani 1 1 d .
H15A H 0.3797 0.0220 0.8434 0.058 Uiso 1 1 calc GR
H15B H 0.4008 -0.0295 0.9436 0.058 Uiso 1 1 calc GR
H15C H 0.5416 0.0496 0.8792 0.058 Uiso 1 1 calc GR
C16 C 0.7022(6) 0.5271(5) 0.5861(3) 0.0178(9) Uani 1 1 d .
H16A H 0.6544 0.5332 0.5318 0.021 Uiso 1 1 calc R
H16B H 0.7970 0.5814 0.5789 0.021 Uiso 1 1 calc R
C17 C 0.8925(6) 0.3270(5) 0.6769(3) 0.0171(8) Uani 1 1 d .
H17A H 0.8770 0.2515 0.7288 0.021 Uiso 1 1 calc R
H17B H 0.9194 0.4159 0.6958 0.021 Uiso 1 1 calc R
C18 C 1.0441(6) 0.2532(6) 0.6104(3) 0.0211(9) Uani 1 1 d .
H18A H 1.0656 0.3311 0.5606 0.025 Uiso 1 1 calc R
H18B H 1.1524 0.2157 0.6372 0.025 Uiso 1 1 calc R
C19 C 0.6948(6) 0.2516(5) 0.6028(3) 0.0155(8) Uani 1 1 d .
H19A H 0.5907 0.2907 0.5728 0.019 Uiso 1 1 calc R
H19B H 0.6687 0.1719 0.6506 0.019 Uiso 1 1 calc R
C20 C 0.8535(6) 0.1808(5) 0.5388(3) 0.0179(8) Uani 1 1 d .
H20A H 0.8305 0.0933 0.5163 0.021 Uiso 1 1 calc R
H20B H 0.8738 0.2584 0.4887 0.021 Uiso 1 1 calc R

loop_
_atom_site_aniso_label
_atom_site_aniso_U_11
_atom_site_aniso_U_22
_atom_site_aniso_U_33
_atom_site_aniso_U_23
_atom_site_aniso_U_13
_atom_site_aniso_U_12
W1 0.01199(8) 0.00836(8) 0.01372(9) -0.00254(5) -0.00172(5) -0.00318(5)
O1 0.0173(16) 0.0211(17) 0.0315(19) -0.0068(14) -0.0116(14) -0.0025(13)
O2 0.0182(16) 0.0145(15) 0.0287(18) -0.0105(13) -0.0049(13) -0.0001(13)
N1 0.0168(18) 0.0085(15) 0.0186(18) -0.0029(13) -0.0028(14) -0.0014(13)
N2 0.0128(16) 0.0103(16) 0.0183(17) -0.0044(13) -0.0022(13) -0.0030(13)
C1 0.0115(19) 0.0138(19) 0.021(2) -0.0074(16) -0.0012(16) -0.0040(15)
C2 0.0127(18) 0.0081(17) 0.020(2) -0.0043(14) -0.0045(15) -0.0020(14)
C3 0.0130(19) 0.0095(17) 0.018(2) -0.0037(14) -0.0027(15) -0.0043(15)
C4 0.017(2) 0.0121(18) 0.0160(19) -0.0023(15) -0.0053(16) -0.0042(16)
C5 0.018(2) 0.0142(19) 0.016(2) -0.0056(15) 0.0007(16) -0.0056(16)
C6 0.012(2) 0.023(2) 0.034(3) -0.012(2) -0.0019(18) -0.0030(17)
C7 0.024(2) 0.015(2) 0.024(2) -0.0002(17) -0.0090(18) -0.0058(18)
C8 0.0124(19) 0.0127(19) 0.026(2) -0.0026(16) -0.0018(16) -0.0038(16)
C9 0.024(2) 0.019(2) 0.022(2) -0.0006(17) -0.0117(19) -0.0044(18)
C10 0.032(3) 0.023(2) 0.019(2) -0.0060(18) 0.0025(19) -0.012(2)
C11 0.018(2) 0.017(2) 0.018(2) -0.0042(16) 0.0030(17) -0.0048(17)
C12 0.021(2) 0.018(2) 0.022(2) -0.0029(17) -0.0026(18) -0.0097(18)
C13 0.037(3) 0.022(2) 0.020(2) -0.0009(18) 0.000(2) -0.018(2)
C14 0.041(4) 0.058(4) 0.042(4) 0.008(3) 0.003(3) -0.032(3)
C15 0.070(5) 0.015(2) 0.034(3) 0.000(2) -0.006(3) -0.019(3)
C16 0.023(2) 0.0099(18) 0.019(2) -0.0030(15) 0.0013(17) -0.0043(16)
C17 0.013(2) 0.017(2) 0.023(2) -0.0077(17) -0.0037(16) -0.0033(16)
C18 0.015(2) 0.019(2) 0.031(3) -0.0117(19) -0.0005(18) -0.0038(17)
C19 0.016(2) 0.0113(18) 0.020(2) -0.0050(15) -0.0051(16) -0.0028(15)
C20 0.018(2) 0.0143(19) 0.021(2) -0.0068(16) -0.0035(17) -0.0012(16)

loop_
_atom_type_symbol
_atom_type_description
_atom_type_scat_dispersion_real
_atom_type_scat_dispersion_imag
_atom_type_scat_source
C C 0.0033 0.0016 'International Tables Vol C Tables 4.2.6.8 and 6.1.1.4'
H H 0.0000 0.0000 'International Tables Vol C Tables 4.2.6.8 and 6.1.1.4'
N N 0.0061 0.0033 'International Tables Vol C Tables 4.2.6.8 and 6.1.1.4'
O O 0.0106 0.0060 'International Tables Vol C Tables 4.2.6.8 and 6.1.1.4'
W W -0.8490 6.8722 'International Tables Vol C Tables 4.2.6.8 and 6.1.1.4'

loop_
_geom_angle_atom_site_label_1
_geom_angle_atom_site_label_2
_geom_angle_atom_site_label_3
_geom_angle
N1 W1 N2 99.34(15)
N1 W1 C1 93.29(16)
N1 W1 C2 103.63(16)
N1 W1 C3 137.97(16)
N1 W1 C4 150.15(16)
N1 W1 C5 116.76(17)
N1 W1 C11 93.05(17)
N1 W1 C16 96.19(18)
N2 W1 C1 163.32(14)
N2 W1 C2 129.59(14)
N2 W1 C3 105.59(14)
N2 W1 C4 110.48(14)
N2 W1 C5 140.80(15)
N2 W1 C11 81.37(15)
C1 W1 C3 57.87(14)
C1 W1 C4 57.78(15)
C1 W1 C5 34.66(15)
C2 W1 C1 35.39(15)
C2 W1 C3 35.08(14)
C2 W1 C4 57.98(15)
C2 W1 C5 58.15(15)
C3 W1 C4 34.02(14)
C5 W1 C3 57.13(15)
C5 W1 C4 34.60(15)
C11 W1 C1 108.93(16)
C11 W1 C2 140.10(16)
C11 W1 C3 123.48(16)
C11 W1 C4 90.23(16)
C11 W1 C5 81.96(16)
C16 W1 N2 39.38(15)
C16 W1 C1 128.62(16)
C16 W1 C2 93.51(16)
C16 W1 C3 83.04(16)
C16 W1 C4 107.50(17)
C16 W1 C5 139.72(16)
C16 W1 C11 120.76(17)
C18 O2 C20 110.0(3)
O1 N1 W1 171.7(3)
C16 N2 W1 69.3(2)
C16 N2 C17 116.3(4)
C16 N2 C19 116.1(4)
C17 N2 W1 117.5(3)
C17 N2 C19 110.2(3)
C19 N2 W1 122.0(3)
C2 C1 W1 71.3(2)
C2 C1 C6 125.5(4)
C5 C1 W1 73.9(3)
C5 C1 C2 107.8(4)
C5 C1 C6 126.6(4)
C6 C1 W1 123.5(3)
C1 C2 W1 73.3(2)
C1 C2 C3 107.8(4)
C1 C2 C7 127.2(4)
C3 C2 W1 75.6(2)
C3 C2 C7 124.7(4)
C7 C2 W1 122.2(3)
C2 C3 W1 69.4(2)
C2 C3 C8 124.7(4)
C4 C3 W1 73.5(2)
C4 C3 C2 108.2(4)
C4 C3 C8 126.8(4)
C8 C3 W1 128.0(3)
C3 C4 W1 72.5(2)
C3 C4 C5 107.5(4)
C3 C4 C9 126.6(4)
C5 C4 W1 71.3(2)
C5 C4 C9 125.6(4)
C9 C4 W1 126.3(3)
C1 C5 W1 71.4(2)
C1 C5 C4 108.6(4)
C1 C5 C10 125.5(4)
C4 C5 W1 74.1(2)
C4 C5 C10 125.1(4)
C10 C5 W1 128.6(3)
C1 C6 H6A 109.5
C1 C6 H6B 109.5
C1 C6 H6C 109.5
H6A C6 H6B 109.5
H6A C6 H6C 109.5
H6B C6 H6C 109.5
C2 C7 H7A 109.5
C2 C7 H7B 109.5
C2 C7 H7C 109.5
H7A C7 H7B 109.5
H7A C7 H7C 109.5
H7B C7 H7C 109.5
C3 C8 H8A 109.5
C3 C8 H8B 109.5
C3 C8 H8C 109.5
H8A C8 H8B 109.5
H8A C8 H8C 109.5
H8B C8 H8C 109.5
C4 C9 H9A 109.5
C4 C9 H9B 109.5
C4 C9 H9C 109.5
H9A C9 H9B 109.5
H9A C9 H9C 109.5
H9B C9 H9C 109.5
C5 C10 H10A 109.5
C5 C10 H10B 109.5
C5 C10 H10C 109.5
H10A C10 H10B 109.5
H10A C10 H10C 109.5
H10B C10 H10C 109.5
W1 C11 H11A 108.9
W1 C11 H11B 108.9
H11A C11 H11B 107.7
C12 C11 W1 113.4(3)
C12 C11 H11A 108.9
C12 C11 H11B 108.9
C11 C12 H12A 108.6
C11 C12 H12B 108.6
H12A C12 H12B 107.6
C13 C12 C11 114.5(4)
C13 C12 H12A 108.6
C13 C12 H12B 108.6
C12 C13 H13 107.7
C14 C13 C12 110.4(5)
C14 C13 H13 107.7
C15 C13 C12 111.7(4)
C15 C13 H13 107.7
C15 C13 C14 111.3(5)
C13 C14 H14A 109.5
C13 C14 H14B 109.5
C13 C14 H14C 109.5
H14A C14 H14B 109.5
H14A C14 H14C 109.5
H14B C14 H14C 109.5
C13 C15 H15A 109.5
C13 C15 H15B 109.5
C13 C15 H15C 109.5
H15A C15 H15B 109.5
H15A C15 H15C 109.5
H15B C15 H15C 109.5
W1 C16 H16A 116.5
W1 C16 H16B 116.5
N2 C16 W1 71.3(2)
N2 C16 H16A 116.5
N2 C16 H16B 116.5
H16A C16 H16B 113.5
N2 C17 H17A 109.5
N2 C17 H17B 109.5
N2 C17 C18 110.7(4)
H17A C17 H17B 108.1
C18 C17 H17A 109.5
C18 C17 H17B 109.5
O2 C18 C17 111.1(4)
O2 C18 H18A 109.4
O2 C18 H18B 109.4
C17 C18 H18A 109.4
C17 C18 H18B 109.4
H18A C18 H18B 108.0
N2 C19 H19A 109.5
N2 C19 H19B 109.5
N2 C19 C20 110.7(4)
H19A C19 H19B 108.1
C20 C19 H19A 109.5
C20 C19 H19B 109.5
O2 C20 C19 110.9(4)
O2 C20 H20A 109.5
O2 C20 H20B 109.5
C19 C20 H20A 109.5
C19 C20 H20B 109.5
H20A C20 H20B 108.0

loop_
_geom_bond_atom_site_label_1
_geom_bond_atom_site_label_2
_geom_bond_distance
W1 N1 1.756(4)
W1 N2 2.165(4)
W1 C1 2.359(4)
W1 C2 2.333(4)
W1 C3 2.414(4)
W1 C4 2.426(4)
W1 C5 2.390(4)
W1 C11 2.222(5)
W1 C16 2.137(5)
O1 N1 1.240(5)
O2 C18 1.427(5)
O2 C20 1.429(6)
N2 C16 1.450(6)
N2 C17 1.476(6)
N2 C19 1.480(5)
C1 C2 1.426(6)
C1 C5 1.415(6)
C1 C6 1.498(6)
C2 C3 1.433(6)
C2 C7 1.496(6)
C3 C4 1.416(6)
C3 C8 1.492(6)
C4 C5 1.433(6)
C4 C9 1.495(6)
C5 C10 1.493(6)
C6 H6A 0.9800
C6 H6B 0.9800
C6 H6C 0.9800
C7 H7A 0.9800
C7 H7B 0.9800
C7 H7C 0.9800
C8 H8A 0.9800
C8 H8B 0.9800
C8 H8C 0.9800
C9 H9A 0.9800
C9 H9B 0.9800
C9 H9C 0.9800
C10 H10A 0.9800
C10 H10B 0.9800
C10 H10C 0.9800
C11 H11A 0.9900
C11 H11B 0.9900
C11 C12 1.547(6)
C12 H12A 0.9900
C12 H12B 0.9900
C12 C13 1.530(7)
C13 H13 1.0000
C13 C14 1.519(8)
C13 C15 1.514(8)
C14 H14A 0.9800
C14 H14B 0.9800
C14 H14C 0.9800
C15 H15A 0.9800
C15 H15B 0.9800
C15 H15C 0.9800
C16 H16A 0.9900
C16 H16B 0.9900
C17 H17A 0.9900
C17 H17B 0.9900
C17 C18 1.509(6)
C18 H18A 0.9900
C18 H18B 0.9900
C19 H19A 0.9900
C19 H19B 0.9900
C19 C20 1.510(6)
C20 H20A 0.9900
C20 H20B 0.9900

loop_
_geom_torsion_atom_site_label_1
_geom_torsion_atom_site_label_2
_geom_torsion_atom_site_label_3
_geom_torsion_atom_site_label_4
_geom_torsion
W1 N2 C17 C18 -160.7(3)
W1 N2 C19 C20 162.4(3)
W1 C1 C2 C3 -68.3(3)
W1 C1 C2 C7 118.0(4)
W1 C1 C5 C4 65.3(3)
W1 C1 C5 C10 -124.7(4)
W1 C2 C3 C4 -63.6(3)
W1 C2 C3 C8 122.6(4)
W1 C3 C4 C5 -63.2(3)
W1 C3 C4 C9 122.6(4)
W1 C4 C5 C1 -63.6(3)
W1 C4 C5 C10 126.3(4)
W1 C11 C12 C13 -173.3(3)
N2 C17 C18 O2 -57.2(5)
N2 C19 C20 O2 57.3(5)
C1 C2 C3 W1 66.8(3)
C1 C2 C3 C4 3.2(5)
C1 C2 C3 C8 -170.6(4)
C2 C1 C5 W1 -63.7(3)
C2 C1 C5 C4 1.6(5)
C2 C1 C5 C10 171.6(4)
C2 C3 C4 W1 61.0(3)
C2 C3 C4 C5 -2.2(5)
C2 C3 C4 C9 -176.4(4)
C3 C4 C5 W1 64.0(3)
C3 C4 C5 C1 0.4(5)
C3 C4 C5 C10 -169.7(4)
C5 C1 C2 W1 65.4(3)
C5 C1 C2 C3 -2.9(5)
C5 C1 C2 C7 -176.6(4)
C6 C1 C2 W1 -118.4(4)
C6 C1 C2 C3 173.3(4)
C6 C1 C2 C7 -0.3(7)
C6 C1 C5 W1 120.1(4)
C6 C1 C5 C4 -174.6(4)
C6 C1 C5 C10 -4.6(7)
C7 C2 C3 W1 -119.4(4)
C7 C2 C3 C4 177.0(4)
C7 C2 C3 C8 3.3(7)
C8 C3 C4 W1 -125.4(4)
C8 C3 C4 C5 171.4(4)
C8 C3 C4 C9 -2.8(7)
C9 C4 C5 W1 -121.8(4)
C9 C4 C5 C1 174.7(4)
C9 C4 C5 C10 4.6(7)
C11 C12 C13 C14 174.8(5)
C11 C12 C13 C15 -60.8(6)
C16 N2 C17 C18 -81.5(5)
C16 N2 C19 C20 81.5(5)
C17 N2 C16 W1 -111.3(3)
C17 N2 C19 C20 -53.5(5)
C18 O2 C20 C19 -60.4(5)
C19 N2 C16 W1 116.5(3)
C19 N2 C17 C18 53.4(5)
C20 O2 C18 C17 60.3(5)
